data_7045726
loop_
_publ_author_name
'bhol, Mamina'
'Shankar, Bhaskaran'
'Malaichamy, Sathiyendiran'

_publ_section_title
;
 Rhenium(I) based irregular pentagonal-shaped metallacavitands
;
_journal_name_full 'Dalton Transactions'
_journal_paper_doi 10.1039/C8DT00574E
_journal_year 2018
_chemical_formula_moiety 'C56 H36 Cl2 N4 O10 Re2'
_chemical_formula_sum 'C56 H36 Cl2 N4 O10 Re2'
_chemical_formula_weight 1368.19
_space_group_crystal_system monoclinic
_space_group_IT_number 12
_space_group_name_Hall '-I 2y'
_space_group_name_H-M_alt 'I 2/m'
_symmetry_space_group_name_Hall '-I 2y'
_symmetry_space_group_name_H-M 'I 1 2/m 1'
_atom_sites_solution_hydrogens geom
_audit_creation_method SHELXL-2014/7
_audit_update_record
;
2017-11-25 deposited with the CCDC.
2018-02-23 downloaded from the CCDC.
;
_cell_angle_alpha 90
_cell_angle_beta 90.132(3)
_cell_angle_gamma 90
_cell_formula_units_Z 4
_cell_length_a 12.1045(5)
_cell_length_b 21.3981(10)
_cell_length_c 20.7916(10)
_cell_measurement_reflns_used 9641
_cell_measurement_temperature 100(2)
_cell_measurement_theta_max 31.14
_cell_measurement_theta_min 2.72
_cell_volume 5385.3(4)
_computing_cell_refinement 'Bruker SAINT'
_computing_data_collection 'Bruker APEX2'
_computing_data_reduction 'Bruker SAINT'
_computing_molecular_graphics 'Bruker SHELXTL'
_computing_publication_material 'Bruker SHELXTL'
_computing_structure_refinement 'SHELXL-2014/7 (Sheldrick, 2014)'
_computing_structure_solution 'SHELXS-97 (Sheldrick 2008)'
_diffrn_ambient_temperature 100(2)
_diffrn_measured_fraction_theta_full 0.586
_diffrn_measured_fraction_theta_max 0.622
_diffrn_measurement_device_type 'Bruker APEX-II CCD'
_diffrn_measurement_method '\f and \w scans'
_diffrn_radiation_type MoK\a
_diffrn_radiation_wavelength 0.71073
_diffrn_reflns_av_R_equivalents 0.0428
_diffrn_reflns_av_unetI/netI 0.0816
_diffrn_reflns_Laue_measured_fraction_full 0.586
_diffrn_reflns_Laue_measured_fraction_max 0.622
_diffrn_reflns_limit_h_max 17
_diffrn_reflns_limit_h_min -19
_diffrn_reflns_limit_k_max 34
_diffrn_reflns_limit_k_min -30
_diffrn_reflns_limit_l_max 33
_diffrn_reflns_limit_l_min -29
_diffrn_reflns_number 61157
_diffrn_reflns_point_group_measured_fraction_full 0.586
_diffrn_reflns_point_group_measured_fraction_max 0.622
_diffrn_reflns_theta_full 25.242
_diffrn_reflns_theta_max 35.032
_diffrn_reflns_theta_min 2.722
_exptl_absorpt_coefficient_mu 4.652
_exptl_absorpt_correction_T_max 0.768
_exptl_absorpt_correction_T_min 0.707
_exptl_absorpt_correction_type multi-scan
_exptl_absorpt_process_details SADABS
_exptl_crystal_colour brown
_exptl_crystal_density_diffrn 1.688
_exptl_crystal_description needle
_exptl_crystal_F_000 2656
_exptl_crystal_size_max 0.080
_exptl_crystal_size_mid 0.060
_exptl_crystal_size_min 0.060
_refine_diff_density_max 1.529
_refine_diff_density_min -2.266
_refine_diff_density_rms 0.122
_refine_ls_extinction_method none
_refine_ls_goodness_of_fit_ref 1.065
_refine_ls_hydrogen_treatment constr
_refine_ls_matrix_type full
_refine_ls_number_parameters 352
_refine_ls_number_reflns 7548
_refine_ls_number_restraints 2
_refine_ls_restrained_S_all 1.065
_refine_ls_R_factor_all 0.0991
_refine_ls_R_factor_gt 0.0515
_refine_ls_shift/su_max 0.000
_refine_ls_shift/su_mean 0.000
_refine_ls_structure_factor_coef Fsqd
_refine_ls_weighting_details 'w=1/[\s^2^(Fo^2^)+(0.0485P)^2^+19.4222P] where P=(Fo^2^+2Fc^2^)/3'
_refine_ls_weighting_scheme calc
_refine_ls_wR_factor_gt 0.1136
_refine_ls_wR_factor_ref 0.1244
_reflns_Friedel_coverage 0.000
_reflns_number_gt 4671
_reflns_number_total 7548
_reflns_threshold_expression 'I > 2\s(I)'
_cod_data_source_file c8dt00574e2.cif
_cod_data_source_block MS-248
_cod_database_code 7045726
_shelx_shelxl_version_number 2014/7
_shelx_space_group_comment
;
The symmetry employed for this shelxl refinement is uniquely defined
by the following loop, which should always be used as a source of
symmetry information in preference to the above space-group names.
They are only intended as comments.
;
_shelx_estimated_absorpt_t_min 0.707
_shelx_estimated_absorpt_t_max 0.768

loop_
_space_group_symop_operation_xyz
'x, y, z'
'-x, y, -z'
'x+1/2, y+1/2, z+1/2'
'-x+1/2, y+1/2, -z+1/2'
'-x, -y, -z'
'x, -y, z'
'-x+1/2, -y+1/2, -z+1/2'
'x+1/2, -y+1/2, z+1/2'

loop_
_atom_site_label
_atom_site_type_symbol
_atom_site_fract_x
_atom_site_fract_y
_atom_site_fract_z
_atom_site_U_iso_or_equiv
_atom_site_adp_type
_atom_site_occupancy
_atom_site_site_symmetry_order
_atom_site_calc_flag
_atom_site_refinement_flags_posn
_atom_site_refinement_flags_adp
_atom_site_refinement_flags_occupancy
Re1 Re 0.71007(2) 0.18994(2) 0.01593(2) 0.03363(8) Uani 1 1 d . . .
Cl1 Cl 0.93001(16) 0.0000 -0.06587(11) 0.0570(6) Uani 1 2 d S T P
Cl2 Cl 0.49041(12) 0.0000 0.10088(8) 0.0290(3) Uani 1 2 d S T P
O1 O 0.8051(3) 0.1095(2) -0.01211(18) 0.0383(8) Uani 1 1 d . . .
O2 O 0.6189(3) 0.11017(16) 0.04894(17) 0.0292(6) Uani 1 1 d . . .
O5 O 0.5956(4) 0.1971(2) -0.1164(2) 0.0440(10) Uani 1 1 d . . .
O3 O 0.8717(5) 0.2856(3) -0.0373(3) 0.0733(18) Uani 1 1 d . . .
O4 O 0.5636(4) 0.29592(19) 0.0663(2) 0.0448(10) Uani 1 1 d . . .
N1 N 0.9266(3) 0.19722(18) 0.1822(2) 0.0278(8) Uani 1 1 d . . .
N2 N 0.7946(4) 0.1828(2) 0.1082(2) 0.0329(9) Uani 1 1 d . . .
C1 C 0.8153(6) 0.0000 -0.0176(3) 0.0352(15) Uani 1 2 d S T P
C2 C 0.7674(4) 0.0555(3) 0.0000(3) 0.0373(11) Uani 1 1 d . . .
C3 C 0.6588(4) 0.0572(2) 0.0392(2) 0.0289(9) Uani 1 1 d . . .
C4 C 0.6119(5) 0.0000 0.0571(3) 0.0278(12) Uani 1 2 d S T P
C5 C 0.6346(5) 0.1933(2) -0.0671(3) 0.0332(11) Uani 1 1 d . . .
C6 C 0.8113(5) 0.2511(3) -0.0162(3) 0.0487(16) Uani 1 1 d . . .
C7 C 0.6177(5) 0.2563(3) 0.0471(3) 0.0382(12) Uani 1 1 d . . .
C8 C 0.8986(4) 0.1988(3) 0.1208(3) 0.0338(10) Uani 1 1 d . . .
H8 H 0.9490 0.2105 0.0880 0.041 Uiso 1 1 calc R U .
C9 C 0.8329(4) 0.18004(19) 0.2166(2) 0.0236(8) Uani 1 1 d . . .
C10 C 0.7494(4) 0.1706(2) 0.1688(2) 0.0272(8) Uani 1 1 d . . .
C11 C 0.6433(4) 0.1547(2) 0.1873(2) 0.0284(9) Uani 1 1 d . . .
H11 H 0.5867 0.1491 0.1561 0.034 Uiso 1 1 calc R U .
C12 C 0.6212(4) 0.1472(2) 0.2529(2) 0.0269(9) Uani 1 1 d . . .
C13 C 0.7067(4) 0.1564(2) 0.3005(2) 0.0279(9) Uani 1 1 d . . .
C14 C 0.8145(4) 0.1726(2) 0.2812(2) 0.0261(8) Uani 1 1 d . . .
H14 H 0.8721 0.1781 0.3117 0.031 Uiso 1 1 calc R U .
C15 C 0.6790(4) 0.1480(2) 0.3660(3) 0.0338(10) Uani 1 1 d . . .
H15 H 0.7347 0.1536 0.3978 0.041 Uiso 1 1 calc R U .
C16 C 0.5742(4) 0.1320(3) 0.3852(3) 0.0385(11) Uani 1 1 d . . .
H16 H 0.5577 0.1275 0.4296 0.046 Uiso 1 1 calc R U .
C17 C 0.4907(4) 0.1224(3) 0.3382(3) 0.0369(10) Uani 1 1 d . . .
H17 H 0.4183 0.1109 0.3511 0.044 Uiso 1 1 calc R U .
C18 C 0.5147(4) 0.1295(2) 0.2741(3) 0.0318(9) Uani 1 1 d . . .
H18 H 0.4582 0.1225 0.2432 0.038 Uiso 1 1 calc R U .
C19 C 1.0343(4) 0.2158(2) 0.2101(3) 0.0298(9) Uani 1 1 d . . .
H19A H 1.0213 0.2386 0.2508 0.036 Uiso 1 1 calc R U .
H19B H 1.0719 0.2447 0.1801 0.036 Uiso 1 1 calc R U .
C20 C 1.1621(5) 0.1314(2) 0.1721(3) 0.0388(11) Uani 1 1 d . . .
H20 H 1.1506 0.1461 0.1295 0.047 Uiso 1 1 calc R U .
C21 C 1.2322(5) 0.0808(2) 0.1830(3) 0.0400(12) Uani 1 1 d . . .
H21 H 1.2691 0.0615 0.1479 0.048 Uiso 1 1 calc R U .
C22 C 1.2480(4) 0.0585(2) 0.2450(3) 0.0381(12) Uani 1 1 d . . .
C23 C 1.3192(6) 0.0000 0.2558(5) 0.045(2) Uani 1 2 d S T P
H23A H 1.3821 0.0000 0.2255 0.054 Uiso 1 2 calc R U P
H23B H 1.3490 0.0000 0.3002 0.054 Uiso 1 2 calc R U P
C24 C 1.1959(5) 0.0880(3) 0.2958(3) 0.0448(13) Uani 1 1 d . . .
H24 H 1.2074 0.0732 0.3384 0.054 Uiso 1 1 calc R U .
C25 C 1.1264(4) 0.1393(3) 0.2853(3) 0.0394(11) Uani 1 1 d . . .
H25 H 1.0915 0.1593 0.3206 0.047 Uiso 1 1 calc R U .
C26 C 1.1087(4) 0.1608(2) 0.2232(3) 0.0301(9) Uani 1 1 d . . .
C27 C 0.9452(14) 0.0000 0.2214(11) 0.127(10) Uani 1 2 d DS T P
H27 H 1.0158 0.0000 0.2016 0.152 Uiso 1 2 calc R U P
C28 C 0.8558(10) 0.0000 0.1898(14) 0.137(12) Uani 1 2 d DS T P
H28 H 0.8610 0.0000 0.1442 0.165 Uiso 1 2 calc R U P
C29 C 0.7483(11) 0.0000 0.2170(11) 0.091(6) Uani 1 2 d DS T P
H29 H 0.6851 0.0000 0.1898 0.109 Uiso 1 2 calc R U P
C30 C 0.7371(12) 0.0000 0.2764(14) 0.099(7) Uani 1 2 d S T P
H30 H 0.6653 0.0000 0.2947 0.118 Uiso 1 2 calc R U P
C31 C 0.8301(10) 0.0000 0.3162(9) 0.071(3) Uani 1 2 d S T P
C32 C 0.9312(9) 0.0000 0.2874(7) 0.064(3) Uani 1 2 d DS T P
H32 H 0.9951 0.0000 0.3140 0.077 Uiso 1 2 calc R U P
C33 C 0.831(3) 0.0000 0.371(2) 0.22(2) Uani 1 2 d S T P
H33A H 0.7553 0.0000 0.3876 0.326 Uiso 1 2 calc R U P
H33B H 0.8698 -0.0374 0.3869 0.326 Uiso 0.5 1 calc R U P
H33C H 0.8698 0.0374 0.3869 0.326 Uiso 0.5 1 calc R U P

loop_
_atom_site_aniso_label
_atom_site_aniso_U_11
_atom_site_aniso_U_22
_atom_site_aniso_U_33
_atom_site_aniso_U_23
_atom_site_aniso_U_13
_atom_site_aniso_U_12
Re1 0.02900(11) 0.04511(13) 0.02676(12) 0.00470(7) -0.00772(7) -0.01580(7)
Cl1 0.0233(8) 0.1049(19) 0.0428(11) 0.000 0.0052(7) 0.000
Cl2 0.0187(6) 0.0358(7) 0.0324(8) 0.000 0.0007(5) 0.000
O1 0.0250(16) 0.061(2) 0.0289(17) 0.0025(16) 0.0008(13) -0.0096(16)
O2 0.0211(14) 0.0338(16) 0.0325(16) -0.0009(13) -0.0026(12) -0.0064(12)
O5 0.037(2) 0.056(2) 0.039(2) 0.0000(17) -0.0062(19) -0.0054(17)
O3 0.069(3) 0.111(4) 0.040(3) 0.014(3) -0.009(2) -0.056(4)
O4 0.061(3) 0.0324(17) 0.041(2) -0.0020(16) -0.020(2) -0.0090(19)
N1 0.0182(17) 0.0309(18) 0.034(2) 0.0016(15) -0.0038(16) -0.0027(13)
N2 0.0219(19) 0.046(2) 0.031(2) 0.0021(17) -0.0058(17) -0.0097(16)
C1 0.018(3) 0.058(4) 0.029(3) 0.000 -0.001(2) 0.000
C2 0.0197(19) 0.061(3) 0.031(2) 0.000(2) -0.0013(17) -0.008(2)
C3 0.0212(18) 0.039(2) 0.026(2) -0.0036(17) -0.0023(16) -0.0044(17)
C4 0.017(3) 0.037(3) 0.030(3) 0.000 -0.005(2) 0.000
C5 0.030(2) 0.043(3) 0.027(3) 0.0007(17) -0.005(2) -0.0122(18)
C6 0.044(3) 0.071(4) 0.031(3) 0.015(3) -0.009(2) -0.037(3)
C7 0.045(3) 0.040(3) 0.029(2) 0.007(2) -0.019(2) -0.022(2)
C8 0.020(2) 0.046(3) 0.035(3) 0.004(2) -0.0007(19) -0.0084(18)
C9 0.0169(18) 0.0246(18) 0.029(2) 0.0004(15) -0.0052(16) -0.0006(13)
C10 0.0214(19) 0.0298(19) 0.030(2) 0.0083(17) -0.0055(17) -0.0059(16)
C11 0.0212(19) 0.029(2) 0.035(2) 0.0045(17) -0.0082(17) -0.0076(15)
C12 0.0194(18) 0.0255(19) 0.036(2) -0.0038(16) -0.0070(17) -0.0022(15)
C13 0.029(2) 0.0225(19) 0.033(2) -0.0002(16) -0.0086(18) -0.0041(16)
C14 0.0240(19) 0.0256(18) 0.029(2) -0.0024(16) -0.0059(16) -0.0050(16)
C15 0.031(2) 0.040(2) 0.031(2) -0.0027(19) -0.0042(19) -0.0085(18)
C16 0.034(2) 0.048(3) 0.033(2) -0.002(2) 0.004(2) -0.010(2)
C17 0.030(2) 0.043(3) 0.038(3) 0.003(2) 0.002(2) -0.012(2)
C18 0.023(2) 0.036(2) 0.036(2) -0.0019(19) -0.0078(18) -0.0055(17)
C19 0.0211(19) 0.029(2) 0.040(3) -0.0018(18) -0.0070(18) -0.0014(16)
C20 0.045(3) 0.030(2) 0.041(3) -0.001(2) 0.000(2) -0.002(2)
C21 0.036(3) 0.030(2) 0.054(3) -0.007(2) 0.003(2) 0.0005(19)
C22 0.022(2) 0.031(2) 0.061(4) 0.000(2) -0.014(2) -0.0033(18)
C23 0.022(3) 0.040(4) 0.071(6) 0.000 -0.013(4) 0.000
C24 0.034(3) 0.059(3) 0.042(3) 0.001(2) -0.013(2) 0.009(2)
C25 0.028(2) 0.052(3) 0.038(3) 0.003(2) -0.006(2) 0.003(2)
C26 0.0174(18) 0.031(2) 0.042(3) -0.0045(18) -0.0043(17) -0.0036(15)
C27 0.060(9) 0.092(11) 0.23(3) 0.000 0.029(14) 0.000
C28 0.041(6) 0.067(8) 0.30(4) 0.000 -0.041(13) 0.000
C29 0.059(8) 0.047(6) 0.165(19) 0.000 -0.057(11) 0.000
C30 0.064(8) 0.029(5) 0.20(2) 0.000 -0.037(12) 0.000
C31 0.048(6) 0.061(7) 0.103(10) 0.000 -0.017(7) 0.000
C32 0.039(5) 0.059(6) 0.094(9) 0.000 -0.016(6) 0.000
C33 0.29(4) 0.049(8) 0.31(5) 0.000 -0.20(4) 0.000

loop_
_atom_type_symbol
_atom_type_description
_atom_type_scat_dispersion_real
_atom_type_scat_dispersion_imag
_atom_type_scat_source
C C 0.0033 0.0016 'International Tables Vol C Tables 4.2.6.8 and 6.1.1.4'
H H 0.0000 0.0000 'International Tables Vol C Tables 4.2.6.8 and 6.1.1.4'
Cl Cl 0.1484 0.1585 'International Tables Vol C Tables 4.2.6.8 and 6.1.1.4'
N N 0.0061 0.0033 'International Tables Vol C Tables 4.2.6.8 and 6.1.1.4'
O O 0.0106 0.0060 'International Tables Vol C Tables 4.2.6.8 and 6.1.1.4'
Re Re -1.0185 7.2310 'International Tables Vol C Tables 4.2.6.8 and 6.1.1.4'

loop_
_geom_angle_atom_site_label_1
_geom_angle_atom_site_label_2
_geom_angle_atom_site_label_3
_geom_angle
_geom_angle_site_symmetry_1
_geom_angle_site_symmetry_3
C6 Re1 C7 89.2(3) . .
C6 Re1 C5 88.0(2) . .
C7 Re1 C5 90.0(2) . .
C6 Re1 O2 170.2(3) . .
C7 Re1 O2 100.39(19) . .
C5 Re1 O2 94.15(17) . .
C6 Re1 O1 96.2(3) . .
C7 Re1 O1 174.19(19) . .
C5 Re1 O1 92.26(19) . .
O2 Re1 O1 74.11(14) . .
C6 Re1 N2 93.2(2) . .
C7 Re1 N2 91.60(19) . .
C5 Re1 N2 178.06(19) . .
O2 Re1 N2 84.44(14) . .
O1 Re1 N2 86.07(16) . .
C2 O1 Re1 118.8(4) . .
C3 O2 Re1 118.1(3) . .
C8 N1 C9 107.2(4) . .
C8 N1 C19 126.7(5) . .
C9 N1 C19 125.9(4) . .
C8 N2 C10 104.0(4) . .
C8 N2 Re1 126.8(4) . .
C10 N2 Re1 128.5(3) . .
C2 C1 C2 120.0(7) 6 .
C2 C1 Cl1 119.9(4) 6 .
C2 C1 Cl1 119.9(4) . .
O1 C2 C1 125.7(5) . .
O1 C2 C3 113.0(5) . .
C1 C2 C3 121.3(5) . .
O2 C3 C4 126.4(5) . .
O2 C3 C2 115.7(4) . .
C4 C3 C2 117.7(5) . .
C3 C4 C3 121.9(6) . 6
C3 C4 Cl2 119.0(3) . .
C3 C4 Cl2 119.0(3) 6 .
O5 C5 Re1 176.2(5) . .
O3 C6 Re1 177.3(7) . .
O4 C7 Re1 179.2(4) . .
N1 C8 N2 115.2(5) . .
N1 C8 H8 122.4 . .
N2 C8 H8 122.4 . .
C14 C9 N1 131.9(4) . .
C14 C9 C10 123.2(4) . .
N1 C9 C10 104.8(4) . .
C11 C10 N2 131.3(4) . .
C11 C10 C9 119.9(4) . .
N2 C10 C9 108.8(4) . .
C10 C11 C12 118.5(4) . .
C10 C11 H11 120.7 . .
C12 C11 H11 120.7 . .
C11 C12 C18 120.7(4) . .
C11 C12 C13 120.9(4) . .
C18 C12 C13 118.4(4) . .
C14 C13 C15 121.8(4) . .
C14 C13 C12 120.1(4) . .
C15 C13 C12 118.1(4) . .
C9 C14 C13 117.4(4) . .
C9 C14 H14 121.3 . .
C13 C14 H14 121.3 . .
C16 C15 C13 122.1(5) . .
C16 C15 H15 118.9 . .
C13 C15 H15 118.9 . .
C15 C16 C17 119.6(5) . .
C15 C16 H16 120.2 . .
C17 C16 H16 120.2 . .
C18 C17 C16 120.0(5) . .
C18 C17 H17 120.0 . .
C16 C17 H17 120.0 . .
C17 C18 C12 121.8(4) . .
C17 C18 H18 119.1 . .
C12 C18 H18 119.1 . .
N1 C19 C26 112.7(4) . .
N1 C19 H19A 109.0 . .
C26 C19 H19A 109.0 . .
N1 C19 H19B 109.0 . .
C26 C19 H19B 109.0 . .
H19A C19 H19B 107.8 . .
C26 C20 C21 120.7(5) . .
C26 C20 H20 119.7 . .
C21 C20 H20 119.7 . .
C22 C21 C20 120.0(5) . .
C22 C21 H21 120.0 . .
C20 C21 H21 120.0 . .
C24 C22 C21 119.4(5) . .
C24 C22 C23 121.1(6) . .
C21 C22 C23 119.5(6) . .
C22 C23 C22 109.2(5) 6 .
C22 C23 H23A 109.8 6 .
C22 C23 H23A 109.8 . .
C22 C23 H23B 109.8 6 .
C22 C23 H23B 109.8 . .
H23A C23 H23B 108.3 . .
C22 C24 C25 120.9(6) . .
C22 C24 H24 119.5 . .
C25 C24 H24 119.5 . .
C26 C25 C24 119.8(6) . .
C26 C25 H25 120.1 . .
C24 C25 H25 120.1 . .
C25 C26 C20 119.3(5) . .
C25 C26 C19 121.2(5) . .
C20 C26 C19 119.5(5) . .
C28 C27 C32 114.1(19) . .
C28 C27 H27 122.9 . .
C32 C27 H27 122.9 . .
C27 C28 C29 125(2) . .
C27 C28 H28 117.4 . .
C29 C28 H28 117.4 . .
C30 C29 C28 119.8(16) . .
C30 C29 H29 120.1 . .
C28 C29 H29 120.1 . .
C29 C30 C31 120.0(18) . .
C29 C30 H30 120.0 . .
C31 C30 H30 120.0 . .
C33 C31 C32 115(2) . .
C33 C31 C30 127(3) . .
C32 C31 C30 117.5(17) . .
C31 C32 C27 123.2(13) . .
C31 C32 H32 118.4 . .
C27 C32 H32 118.4 . .
C31 C33 H33A 109.5 . .
C31 C33 H33B 109.5 . .
H33A C33 H33B 109.5 . .
C31 C33 H33C 109.5 . .
H33A C33 H33C 109.5 . .
H33B C33 H33C 109.5 . .

loop_
_geom_bond_atom_site_label_1
_geom_bond_atom_site_label_2
_geom_bond_distance
_geom_bond_site_symmetry_2
Re1 C6 1.914(5) .
Re1 C7 1.921(7) .
Re1 C5 1.952(5) .
Re1 O2 2.146(3) .
Re1 O1 2.151(4) .
Re1 N2 2.177(4) .
Cl1 C1 1.716(7) .
Cl2 C4 1.731(7) .
O1 C2 1.268(7) .
O2 C3 1.249(6) .
O5 C5 1.132(7) .
O3 C6 1.130(7) .
O4 C7 1.143(8) .
N1 C8 1.320(8) .
N1 C9 1.392(6) .
N1 C19 1.480(6) .
N2 C8 1.329(6) .
N2 C10 1.401(7) .
C1 C2 1.372(7) 6
C1 C2 1.372(7) .
C2 C3 1.549(7) .
C3 C4 1.399(6) .
C4 C3 1.399(6) 6
C8 H8 0.9500 .
C9 C14 1.372(7) .
C9 C10 1.429(6) .
C10 C11 1.383(6) .
C11 C12 1.401(7) .
C11 H11 0.9500 .
C12 C18 1.414(6) .
C12 C13 1.443(6) .
C13 C14 1.409(7) .
C13 C15 1.416(8) .
C14 H14 0.9500 .
C15 C16 1.373(7) .
C15 H15 0.9500 .
C16 C17 1.419(7) .
C16 H16 0.9500 .
C17 C18 1.372(8) .
C17 H17 0.9500 .
C18 H18 0.9500 .
C19 C26 1.507(6) .
C19 H19A 0.9900 .
C19 H19B 0.9900 .
C20 C26 1.393(8) .
C20 C21 1.394(8) .
C20 H20 0.9500 .
C21 C22 1.388(9) .
C21 H21 0.9500 .
C22 C24 1.383(9) .
C22 C23 1.536(6) .
C23 C22 1.536(6) 6
C23 H23A 0.9900 .
C23 H23B 0.9900 .
C24 C25 1.400(8) .
C24 H24 0.9500 .
C25 C26 1.386(8) .
C25 H25 0.9500 .
C27 C28 1.27(3) .
C27 C32 1.383(17) .
C27 H27 0.9500 .
C28 C29 1.419(17) .
C28 H28 0.9500 .
C29 C30 1.24(3) .
C29 H29 0.9500 .
C30 C31 1.40(2) .
C30 H30 0.9500 .
C31 C33 1.15(4) .
C31 C32 1.36(2) .
C32 H32 0.9500 .
C33 H33A 0.9800 .
C33 H33B 0.9800 .
C33 H33C 0.9800 .

loop_
_geom_torsion_atom_site_label_1
_geom_torsion_atom_site_label_2
_geom_torsion_atom_site_label_3
_geom_torsion_atom_site_label_4
_geom_torsion
_geom_torsion_site_symmetry_1
_geom_torsion_site_symmetry_4
Re1 O1 C2 C1 176.6(5) . .
Re1 O1 C2 C3 -4.6(5) . .
C2 C1 C2 O1 178.3(4) 6 .
Cl1 C1 C2 O1 -5.9(9) . .
C2 C1 C2 C3 -0.5(10) 6 .
Cl1 C1 C2 C3 175.3(4) . .
Re1 O2 C3 C4 179.9(4) . .
Re1 O2 C3 C2 -3.8(5) . .
O1 C2 C3 O2 5.5(6) . .
C1 C2 C3 O2 -175.6(5) . .
O1 C2 C3 C4 -177.8(5) . .
C1 C2 C3 C4 1.0(8) . .
O2 C3 C4 C3 174.5(3) . 6
C2 C3 C4 C3 -1.7(9) . 6
O2 C3 C4 Cl2 -3.7(8) . .
C2 C3 C4 Cl2 -179.9(4) . .
C9 N1 C8 N2 -1.6(6) . .
C19 N1 C8 N2 -176.6(4) . .
C10 N2 C8 N1 1.3(6) . .
Re1 N2 C8 N1 172.0(4) . .
C8 N1 C9 C14 -178.5(5) . .
C19 N1 C9 C14 -3.5(8) . .
C8 N1 C9 C10 1.2(5) . .
C19 N1 C9 C10 176.2(4) . .
C8 N2 C10 C11 176.7(6) . .
Re1 N2 C10 C11 6.3(8) . .
C8 N2 C10 C9 -0.4(6) . .
Re1 N2 C10 C9 -170.9(3) . .
C14 C9 C10 C11 1.7(7) . .
N1 C9 C10 C11 -178.0(4) . .
C14 C9 C10 N2 179.3(4) . .
N1 C9 C10 N2 -0.5(5) . .
N2 C10 C11 C12 -178.0(5) . .
C9 C10 C11 C12 -1.1(7) . .
C10 C11 C12 C18 -178.5(4) . .
C10 C11 C12 C13 0.6(7) . .
C11 C12 C13 C14 -0.6(7) . .
C18 C12 C13 C14 178.5(4) . .
C11 C12 C13 C15 -179.9(4) . .
C18 C12 C13 C15 -0.8(7) . .
N1 C9 C14 C13 178.0(4) . .
C10 C9 C14 C13 -1.7(7) . .
C15 C13 C14 C9 -179.6(5) . .
C12 C13 C14 C9 1.1(7) . .
C14 C13 C15 C16 -179.8(5) . .
C12 C13 C15 C16 -0.5(8) . .
C13 C15 C16 C17 1.2(9) . .
C15 C16 C17 C18 -0.7(9) . .
C16 C17 C18 C12 -0.7(9) . .
C11 C12 C18 C17 -179.5(5) . .
C13 C12 C18 C17 1.4(7) . .
C8 N1 C19 C26 -99.0(6) . .
C9 N1 C19 C26 87.0(6) . .
C26 C20 C21 C22 1.0(8) . .
C20 C21 C22 C24 -1.6(8) . .
C20 C21 C22 C23 175.9(5) . .
C24 C22 C23 C22 94.0(8) . 6
C21 C22 C23 C22 -83.4(8) . 6
C21 C22 C24 C25 0.9(8) . .
C23 C22 C24 C25 -176.6(5) . .
C22 C24 C25 C26 0.5(9) . .
C24 C25 C26 C20 -1.1(8) . .
C24 C25 C26 C19 179.9(5) . .
C21 C20 C26 C25 0.3(8) . .
C21 C20 C26 C19 179.4(5) . .
N1 C19 C26 C25 -105.5(6) . .
N1 C19 C26 C20 75.5(6) . .
C32 C27 C28 C29 0.000(2) . .
C27 C28 C29 C30 0.000(2) . .
C28 C29 C30 C31 0.000(3) . .
C29 C30 C31 C33 180.000(4) . .
C29 C30 C31 C32 0.000(2) . .
C33 C31 C32 C27 180.000(2) . .
C30 C31 C32 C27 0.000(2) . .
C28 C27 C32 C31 0.000(2) . .
